data_4028111
loop_
_publ_author_name
'Weidong Rao'
Sally
'Ming Joo Koh'
'Philip Wai Hong Chan'

_publ_section_title
;
 Gold-Catalyzed Cycloisomerization of 1,7-Enyne Esters to Structurally
 Diverse cis-1,2,3,6-Tetrahydropyridin-4-yl Ketones
;
_journal_name_full 'Journal of Organic Chemistry'
_journal_page_first 3183
_journal_page_last 3195
_journal_paper_doi 10.1021/jo400121j
_journal_volume 78
_journal_year 2013
_chemical_absolute_configuration ad
_chemical_formula_moiety 'C34 H37 N O4 S'
_chemical_formula_sum 'C34 H37 N O4 S'
_chemical_formula_weight 555.71
_chemical_name_systematic
; 
 ? 
;
_space_group_IT_number 19
_symmetry_cell_setting orthorhombic
_symmetry_space_group_name_Hall 'P 2ac 2ab'
_symmetry_space_group_name_H-M 'P 21 21 21'
_atom_sites_solution_hydrogens geom
_atom_sites_solution_primary direct
_atom_sites_solution_secondary difmap
_audit_creation_method SHELXL-97
_cell_angle_alpha 90.00
_cell_angle_beta 90.00
_cell_angle_gamma 90.00
_cell_formula_units_Z 4
_cell_length_a 10.0149(8)
_cell_length_b 17.0240(13)
_cell_length_c 17.8106(11)
_cell_measurement_reflns_used 9064
_cell_measurement_temperature 103(2)
_cell_measurement_theta_max 28.29
_cell_measurement_theta_min 2.29
_cell_volume 3036.6(4)
_computing_cell_refinement 'Bruker SAINT'
_computing_data_collection 'Bruker APEX2'
_computing_data_reduction 'Bruker SAINT'
_computing_molecular_graphics 'Bruker SHELXTL'
_computing_publication_material 'Bruker SHELXTL'
_computing_structure_refinement 'SHELXL-97 (Sheldrick, 2008)'
_computing_structure_solution 'SHELXS-97 (Sheldrick, 2008)'
_diffrn_ambient_temperature 103(2)
_diffrn_measured_fraction_theta_full 0.993
_diffrn_measured_fraction_theta_max 0.993
_diffrn_measurement_device_type 'Bruker APEX-II CCD'
_diffrn_measurement_method '\f and \w scans'
_diffrn_radiation_monochromator graphite
_diffrn_radiation_source 'fine-focus sealed tube'
_diffrn_radiation_type MoK\a
_diffrn_radiation_wavelength 0.71073
_diffrn_reflns_av_R_equivalents 0.0611
_diffrn_reflns_av_sigmaI/netI 0.0473
_diffrn_reflns_limit_h_max 13
_diffrn_reflns_limit_h_min -13
_diffrn_reflns_limit_k_max 22
_diffrn_reflns_limit_k_min -23
_diffrn_reflns_limit_l_max 24
_diffrn_reflns_limit_l_min -24
_diffrn_reflns_number 43220
_diffrn_reflns_theta_full 29.06
_diffrn_reflns_theta_max 29.06
_diffrn_reflns_theta_min 1.65
_exptl_absorpt_coefficient_mu 0.144
_exptl_absorpt_correction_T_max 0.9526
_exptl_absorpt_correction_T_min 0.9445
_exptl_absorpt_correction_type multi-scan
_exptl_absorpt_process_details sadabs
_exptl_crystal_colour colourless
_exptl_crystal_density_diffrn 1.216
_exptl_crystal_description block
_exptl_crystal_F_000 1184
_exptl_crystal_size_max 0.40
_exptl_crystal_size_mid 0.40
_exptl_crystal_size_min 0.34
_refine_diff_density_max 0.340
_refine_diff_density_min -0.382
_refine_diff_density_rms 0.067
_refine_ls_abs_structure_details 'Flack H D (1983), Acta Cryst. A39, 876-881'
_refine_ls_abs_structure_Flack 0.03(6)
_refine_ls_extinction_method none
_refine_ls_goodness_of_fit_ref 1.090
_refine_ls_hydrogen_treatment constr
_refine_ls_matrix_type full
_refine_ls_number_parameters 364
_refine_ls_number_reflns 8062
_refine_ls_number_restraints 0
_refine_ls_restrained_S_all 1.090
_refine_ls_R_factor_all 0.0525
_refine_ls_R_factor_gt 0.0414
_refine_ls_shift/su_max 0.001
_refine_ls_shift/su_mean 0.000
_refine_ls_structure_factor_coef Fsqd
_refine_ls_weighting_details 'calc w=1/[\s^2^(Fo^2^)+(0.0573P)^2^+0.2522P] where P=(Fo^2^+2Fc^2^)/3'
_refine_ls_weighting_scheme calc
_refine_ls_wR_factor_gt 0.1005
_refine_ls_wR_factor_ref 0.1111
_reflns_number_gt 6981
_reflns_number_total 8062
_reflns_threshold_expression >2sigma(I)
_cod_data_source_file jo400121j_si_006.cif
_cod_data_source_block chan167
_cod_database_code 4028111

loop_
_symmetry_equiv_pos_as_xyz
'x, y, z'
'-x+1/2, -y, z+1/2'
'-x, y+1/2, -z+1/2'
'x+1/2, -y+1/2, -z'

loop_
_atom_site_label
_atom_site_type_symbol
_atom_site_fract_x
_atom_site_fract_y
_atom_site_fract_z
_atom_site_U_iso_or_equiv
_atom_site_adp_type
_atom_site_occupancy
_atom_site_symmetry_multiplicity
_atom_site_calc_flag
_atom_site_refinement_flags
C1 C 0.85993(18) 0.72330(10) 0.43765(10) 0.0200(4) Uani 1 1 d .
C2 C 0.9468(2) 0.77029(11) 0.48762(11) 0.0273(4) Uani 1 1 d .
H2 H 1.0423 0.7538 0.4916 0.033 Uiso 1 1 calc R
C3 C 0.9180(3) 0.85693(13) 0.49309(13) 0.0425(6) Uani 1 1 d .
H3A H 0.9948 0.8930 0.4991 0.051 Uiso 1 1 calc R
H3B H 0.8435 0.8781 0.4626 0.051 Uiso 1 1 calc R
C4 C 0.8841(2) 0.80551(13) 0.55658(12) 0.0361(5) Uani 1 1 d .
H4A H 0.7885 0.7945 0.5659 0.043 Uiso 1 1 calc R
H4B H 0.9398 0.8094 0.6024 0.043 Uiso 1 1 calc R
C5 C 0.86713(18) 0.61008(10) 0.35492(10) 0.0170(3) Uani 1 1 d .
C6 C 0.76719(17) 0.55810(10) 0.39704(10) 0.0182(3) Uani 1 1 d .
C7 C 0.77260(19) 0.54869(11) 0.47466(10) 0.0218(4) Uani 1 1 d .
H7 H 0.8343 0.5787 0.5033 0.026 Uiso 1 1 calc R
C8 C 0.6882(2) 0.49567(11) 0.51044(11) 0.0249(4) Uani 1 1 d .
H8 H 0.6930 0.4893 0.5634 0.030 Uiso 1 1 calc R
C9 C 0.5973(2) 0.45224(12) 0.46925(11) 0.0262(4) Uani 1 1 d .
H9 H 0.5396 0.4161 0.4937 0.031 Uiso 1 1 calc R
C10 C 0.5910(2) 0.46174(12) 0.39198(12) 0.0278(4) Uani 1 1 d .
H10 H 0.5285 0.4321 0.3636 0.033 Uiso 1 1 calc R
C11 C 0.6754(2) 0.51425(11) 0.35583(11) 0.0240(4) Uani 1 1 d .
H11 H 0.6705 0.5203 0.3029 0.029 Uiso 1 1 calc R
C12 C 0.80268(18) 0.64993(10) 0.29137(10) 0.0184(4) Uani 1 1 d .
C13 C 0.74443(18) 0.67319(10) 0.23713(10) 0.0196(4) Uani 1 1 d .
C14 C 0.67139(18) 0.69845(10) 0.17183(10) 0.0200(4) Uani 1 1 d .
C15 C 0.7262(2) 0.68918(11) 0.10030(11) 0.0243(4) Uani 1 1 d .
H15 H 0.8139 0.6686 0.0948 0.029 Uiso 1 1 calc R
C16 C 0.6531(2) 0.70993(12) 0.03713(12) 0.0317(5) Uani 1 1 d .
H16 H 0.6904 0.7030 -0.0114 0.038 Uiso 1 1 calc R
C17 C 0.5257(2) 0.74073(12) 0.04476(12) 0.0335(5) Uani 1 1 d .
H17 H 0.4760 0.7550 0.0014 0.040 Uiso 1 1 calc R
C18 C 0.4710(2) 0.75075(12) 0.11521(12) 0.0314(5) Uani 1 1 d .
H18 H 0.3839 0.7722 0.1203 0.038 Uiso 1 1 calc R
C19 C 0.54301(19) 0.72956(11) 0.17887(12) 0.0254(4) Uani 1 1 d .
H19 H 0.5047 0.7363 0.2272 0.030 Uiso 1 1 calc R
C20 C 0.98366(17) 0.55600(10) 0.32644(9) 0.0173(3) Uani 1 1 d .
H20 H 0.9406 0.5091 0.3029 0.021 Uiso 1 1 calc R
C21 C 1.0678(2) 0.52518(11) 0.39196(9) 0.0210(4) Uani 1 1 d .
H21A H 1.1276 0.5679 0.4090 0.025 Uiso 1 1 calc R
H21B H 1.0071 0.5124 0.4341 0.025 Uiso 1 1 calc R
C22 C 1.15274(19) 0.45300(11) 0.37508(10) 0.0229(4) Uani 1 1 d .
H22 H 1.2112 0.4650 0.3310 0.027 Uiso 1 1 calc R
C23 C 1.0681(3) 0.38171(12) 0.35633(13) 0.0351(5) Uani 1 1 d .
H23A H 1.0119 0.3934 0.3127 0.053 Uiso 1 1 calc R
H23B H 1.0113 0.3687 0.3994 0.053 Uiso 1 1 calc R
H23C H 1.1264 0.3371 0.3448 0.053 Uiso 1 1 calc R
C24 C 1.2418(2) 0.43474(13) 0.44279(12) 0.0322(5) Uani 1 1 d .
H24A H 1.1859 0.4236 0.4867 0.048 Uiso 1 1 calc R
H24B H 1.2992 0.4801 0.4534 0.048 Uiso 1 1 calc R
H24C H 1.2975 0.3889 0.4316 0.048 Uiso 1 1 calc R
C25 C 1.15604(18) 0.65872(11) 0.28414(10) 0.0201(4) Uani 1 1 d .
H25A H 1.2399 0.6497 0.2560 0.024 Uiso 1 1 calc R
H25B H 1.1780 0.6568 0.3383 0.024 Uiso 1 1 calc R
C26 C 1.10572(19) 0.73970(12) 0.26584(12) 0.0253(4) Uani 1 1 d .
H26 H 1.0665 0.7484 0.2180 0.030 Uiso 1 1 calc R
C27 C 1.11343(19) 0.79910(11) 0.31297(13) 0.0278(4) Uani 1 1 d .
H27A H 1.1522 0.7919 0.3611 0.033 Uiso 1 1 calc R
H27B H 1.0802 0.8492 0.2988 0.033 Uiso 1 1 calc R
C28 C 1.21730(18) 0.51017(11) 0.17033(10) 0.0193(4) Uani 1 1 d .
C29 C 1.3316(2) 0.55172(12) 0.15156(11) 0.0252(4) Uani 1 1 d .
H29 H 1.3261 0.6060 0.1396 0.030 Uiso 1 1 calc R
C30 C 1.4544(2) 0.51358(12) 0.15028(11) 0.0282(4) Uani 1 1 d .
H30 H 1.5330 0.5424 0.1387 0.034 Uiso 1 1 calc R
C31 C 1.46321(19) 0.43327(12) 0.16594(10) 0.0245(4) Uani 1 1 d .
C32 C 1.5963(2) 0.39220(13) 0.16722(12) 0.0336(5) Uani 1 1 d .
H32A H 1.6118 0.3699 0.2172 0.050 Uiso 1 1 calc R
H32B H 1.6672 0.4299 0.1554 0.050 Uiso 1 1 calc R
H32C H 1.5967 0.3500 0.1298 0.050 Uiso 1 1 calc R
C33 C 1.34608(19) 0.39175(11) 0.18026(11) 0.0252(4) Uani 1 1 d .
H33 H 1.3502 0.3366 0.1879 0.030 Uiso 1 1 calc R
C34 C 1.22388(19) 0.42950(11) 0.18362(11) 0.0232(4) Uani 1 1 d .
H34 H 1.1451 0.4007 0.1949 0.028 Uiso 1 1 calc R
N1 N 1.06326(15) 0.59411(8) 0.26711(8) 0.0173(3) Uani 1 1 d .
O1 O 0.74289(13) 0.73296(8) 0.42722(8) 0.0256(3) Uani 1 1 d .
O2 O 0.93313(12) 0.66511(7) 0.40544(6) 0.0189(3) Uani 1 1 d .
O3 O 1.06673(15) 0.62601(8) 0.13090(7) 0.0264(3) Uani 1 1 d .
O4 O 0.95795(13) 0.50359(8) 0.17596(7) 0.0237(3) Uani 1 1 d .
S1 S 1.06396(4) 0.56004(3) 0.18135(2) 0.01884(10) Uani 1 1 d .

loop_
_atom_site_aniso_label
_atom_site_aniso_U_11
_atom_site_aniso_U_22
_atom_site_aniso_U_33
_atom_site_aniso_U_23
_atom_site_aniso_U_13
_atom_site_aniso_U_12
C1 0.0239(9) 0.0149(9) 0.0212(9) -0.0011(7) 0.0051(7) -0.0008(7)
C2 0.0268(10) 0.0269(10) 0.0283(9) -0.0117(8) 0.0032(8) -0.0036(8)
C3 0.0689(18) 0.0199(10) 0.0385(12) -0.0055(9) -0.0024(12) -0.0117(11)
C4 0.0477(13) 0.0341(12) 0.0264(11) -0.0125(9) 0.0085(9) -0.0084(10)
C5 0.0200(9) 0.0128(8) 0.0181(8) -0.0019(6) -0.0006(6) 0.0003(7)
C6 0.0201(8) 0.0142(8) 0.0204(8) 0.0008(7) 0.0020(6) -0.0002(7)
C7 0.0253(9) 0.0207(9) 0.0193(8) -0.0023(7) -0.0008(7) 0.0006(7)
C8 0.0298(10) 0.0232(10) 0.0217(9) 0.0033(8) 0.0054(7) 0.0015(8)
C9 0.0282(10) 0.0198(10) 0.0305(10) 0.0061(8) 0.0046(8) -0.0023(8)
C10 0.0309(11) 0.0212(10) 0.0314(10) -0.0006(8) -0.0023(8) -0.0072(8)
C11 0.0297(10) 0.0212(10) 0.0210(9) 0.0001(7) -0.0023(7) -0.0025(8)
C12 0.0200(9) 0.0140(9) 0.0213(8) -0.0005(7) 0.0028(7) -0.0004(7)
C13 0.0208(9) 0.0137(8) 0.0242(9) -0.0001(7) 0.0012(7) -0.0009(7)
C14 0.0251(9) 0.0113(8) 0.0237(9) 0.0012(7) -0.0055(7) -0.0034(7)
C15 0.0281(10) 0.0203(9) 0.0246(9) 0.0010(7) -0.0038(8) -0.0001(8)
C16 0.0412(12) 0.0317(12) 0.0223(10) 0.0010(8) -0.0048(9) -0.0030(10)
C17 0.0442(12) 0.0230(10) 0.0333(11) 0.0051(9) -0.0194(9) -0.0019(9)
C18 0.0301(11) 0.0206(10) 0.0436(12) -0.0007(9) -0.0129(9) 0.0035(8)
C19 0.0264(9) 0.0197(9) 0.0301(9) -0.0019(8) -0.0036(8) 0.0021(7)
C20 0.0210(8) 0.0146(8) 0.0164(8) 0.0003(7) 0.0002(6) 0.0016(7)
C21 0.0255(9) 0.0203(9) 0.0172(8) 0.0001(6) -0.0037(7) 0.0043(8)
C22 0.0266(9) 0.0205(10) 0.0216(9) 0.0010(7) -0.0013(7) 0.0059(8)
C23 0.0459(13) 0.0168(9) 0.0425(12) 0.0019(8) -0.0101(11) 0.0014(10)
C24 0.0323(11) 0.0310(11) 0.0332(11) 0.0025(9) -0.0081(8) 0.0112(10)
C25 0.0194(8) 0.0182(9) 0.0226(9) -0.0030(7) -0.0010(7) -0.0016(7)
C26 0.0267(10) 0.0196(10) 0.0297(10) 0.0018(8) -0.0016(8) -0.0024(8)
C27 0.0259(9) 0.0183(9) 0.0393(11) 0.0000(9) -0.0022(8) 0.0007(7)
C28 0.0219(9) 0.0197(9) 0.0165(8) -0.0010(7) 0.0015(6) 0.0025(7)
C29 0.0302(10) 0.0192(10) 0.0264(9) 0.0014(8) 0.0071(8) 0.0001(8)
C30 0.0277(10) 0.0261(10) 0.0306(10) -0.0003(8) 0.0091(8) -0.0029(9)
C31 0.0260(10) 0.0271(10) 0.0203(9) -0.0025(7) 0.0035(7) 0.0043(8)
C32 0.0297(11) 0.0343(12) 0.0368(12) -0.0014(9) 0.0061(9) 0.0078(9)
C33 0.0302(10) 0.0191(9) 0.0262(9) 0.0001(8) 0.0021(8) 0.0028(8)
C34 0.0242(9) 0.0213(9) 0.0243(9) -0.0020(8) 0.0023(7) -0.0021(7)
N1 0.0191(7) 0.0170(7) 0.0158(6) -0.0037(5) -0.0001(6) -0.0007(6)
O1 0.0229(7) 0.0214(7) 0.0326(7) -0.0032(6) 0.0025(6) 0.0021(6)
O2 0.0209(6) 0.0163(6) 0.0196(6) -0.0048(5) 0.0001(5) -0.0001(5)
O3 0.0355(8) 0.0240(7) 0.0195(6) 0.0048(5) -0.0017(6) 0.0053(6)
O4 0.0250(7) 0.0253(7) 0.0209(6) -0.0058(5) -0.0035(5) -0.0004(5)
S1 0.0220(2) 0.0191(2) 0.01543(18) -0.00119(16) -0.00111(16) 0.00208(17)

loop_
_atom_type_symbol
_atom_type_description
_atom_type_scat_dispersion_real
_atom_type_scat_dispersion_imag
_atom_type_scat_source
C C 0.0033 0.0016 'International Tables Vol C Tables 4.2.6.8 and 6.1.1.4'
H H 0.0000 0.0000 'International Tables Vol C Tables 4.2.6.8 and 6.1.1.4'
N N 0.0061 0.0033 'International Tables Vol C Tables 4.2.6.8 and 6.1.1.4'
O O 0.0106 0.0060 'International Tables Vol C Tables 4.2.6.8 and 6.1.1.4'
S S 0.1246 0.1234 'International Tables Vol C Tables 4.2.6.8 and 6.1.1.4'

loop_
_geom_angle_atom_site_label_1
_geom_angle_atom_site_label_2
_geom_angle_atom_site_label_3
_geom_angle
O1 C1 O2 124.21(17)
O1 C1 C2 126.46(17)
O2 C1 C2 109.32(16)
C1 C2 C4 117.51(18)
C1 C2 C3 117.12(19)
C4 C2 C3 58.45(14)
C1 C2 H2 117.0
C4 C2 H2 117.0
C3 C2 H2 117.0
C4 C3 C2 60.70(14)
C4 C3 H3A 117.7
C2 C3 H3A 117.7
C4 C3 H3B 117.7
C2 C3 H3B 117.7
H3A C3 H3B 114.8
C3 C4 C2 60.85(14)
C3 C4 H4A 117.7
C2 C4 H4A 117.7
C3 C4 H4B 117.7
C2 C4 H4B 117.7
H4A C4 H4B 114.8
O2 C5 C12 112.22(14)
O2 C5 C6 111.42(14)
C12 C5 C6 110.91(15)
O2 C5 C20 103.84(13)
C12 C5 C20 110.39(14)
C6 C5 C20 107.76(14)
C7 C6 C11 119.14(17)
C7 C6 C5 121.80(16)
C11 C6 C5 118.86(16)
C8 C7 C6 120.38(18)
C8 C7 H7 119.8
C6 C7 H7 119.8
C9 C8 C7 120.23(18)
C9 C8 H8 119.9
C7 C8 H8 119.9
C8 C9 C10 119.60(18)
C8 C9 H9 120.2
C10 C9 H9 120.2
C9 C10 C11 120.49(19)
C9 C10 H10 119.8
C11 C10 H10 119.8
C10 C11 C6 120.16(18)
C10 C11 H11 119.9
C6 C11 H11 119.9
C13 C12 C5 171.72(19)
C12 C13 C14 177.81(19)
C15 C14 C19 119.15(17)
C15 C14 C13 120.23(17)
C19 C14 C13 120.57(17)
C16 C15 C14 120.21(19)
C16 C15 H15 119.9
C14 C15 H15 119.9
C17 C16 C15 120.2(2)
C17 C16 H16 119.9
C15 C16 H16 119.9
C18 C17 C16 120.11(18)
C18 C17 H17 119.9
C16 C17 H17 119.9
C17 C18 C19 120.21(19)
C17 C18 H18 119.9
C19 C18 H18 119.9
C18 C19 C14 120.15(19)
C18 C19 H19 119.9
C14 C19 H19 119.9
N1 C20 C21 113.53(14)
N1 C20 C5 112.04(14)
C21 C20 C5 111.31(14)
N1 C20 H20 106.5
C21 C20 H20 106.5
C5 C20 H20 106.5
C22 C21 C20 115.65(14)
C22 C21 H21A 108.4
C20 C21 H21A 108.4
C22 C21 H21B 108.4
C20 C21 H21B 108.4
H21A C21 H21B 107.4
C23 C22 C21 112.10(16)
C23 C22 C24 109.66(17)
C21 C22 C24 109.47(16)
C23 C22 H22 108.5
C21 C22 H22 108.5
C24 C22 H22 108.5
C22 C23 H23A 109.5
C22 C23 H23B 109.5
H23A C23 H23B 109.5
C22 C23 H23C 109.5
H23A C23 H23C 109.5
H23B C23 H23C 109.5
C22 C24 H24A 109.5
C22 C24 H24B 109.5
H24A C24 H24B 109.5
C22 C24 H24C 109.5
H24A C24 H24C 109.5
H24B C24 H24C 109.5
N1 C25 C26 115.41(15)
N1 C25 H25A 108.4
C26 C25 H25A 108.4
N1 C25 H25B 108.4
C26 C25 H25B 108.4
H25A C25 H25B 107.5
C27 C26 C25 123.13(19)
C27 C26 H26 118.4
C25 C26 H26 118.4
C26 C27 H27A 120.0
C26 C27 H27B 120.0
H27A C27 H27B 120.0
C29 C28 C34 120.26(17)
C29 C28 S1 119.98(14)
C34 C28 S1 119.71(14)
C28 C29 C30 119.72(18)
C28 C29 H29 120.1
C30 C29 H29 120.1
C29 C30 C31 120.63(18)
C29 C30 H30 119.7
C31 C30 H30 119.7
C33 C31 C30 118.64(18)
C33 C31 C32 120.48(18)
C30 C31 C32 120.88(19)
C31 C32 H32A 109.5
C31 C32 H32B 109.5
H32A C32 H32B 109.5
C31 C32 H32C 109.5
H32A C32 H32C 109.5
H32B C32 H32C 109.5
C34 C33 C31 121.13(17)
C34 C33 H33 119.4
C31 C33 H33 119.4
C33 C34 C28 119.45(17)
C33 C34 H34 120.3
C28 C34 H34 120.3
C25 N1 C20 121.52(13)
C25 N1 S1 117.08(12)
C20 N1 S1 121.08(11)
C1 O2 C5 118.97(14)
O4 S1 O3 119.69(8)
O4 S1 N1 107.28(8)
O3 S1 N1 107.87(8)
O4 S1 C28 108.30(8)
O3 S1 C28 106.81(9)
N1 S1 C28 106.16(8)

loop_
_geom_bond_atom_site_label_1
_geom_bond_atom_site_label_2
_geom_bond_distance
C1 O1 1.198(2)
C1 O2 1.359(2)
C1 C2 1.479(3)
C2 C4 1.504(3)
C2 C3 1.506(3)
C2 H2 1.0000
C3 C4 1.470(3)
C3 H3A 0.9900
C3 H3B 0.9900
C4 H4A 0.9900
C4 H4B 0.9900
C5 O2 1.458(2)
C5 C12 1.469(2)
C5 C6 1.532(2)
C5 C20 1.571(2)
C6 C7 1.393(2)
C6 C11 1.393(3)
C7 C8 1.391(3)
C7 H7 0.9500
C8 C9 1.383(3)
C8 H8 0.9500
C9 C10 1.387(3)
C9 H9 0.9500
C10 C11 1.388(3)
C10 H10 0.9500
C11 H11 0.9500
C12 C13 1.196(3)
C13 C14 1.440(2)
C14 C15 1.396(3)
C14 C19 1.396(3)
C15 C16 1.388(3)
C15 H15 0.9500
C16 C17 1.386(3)
C16 H16 0.9500
C17 C18 1.380(3)
C17 H17 0.9500
C18 C19 1.391(3)
C18 H18 0.9500
C19 H19 0.9500
C20 N1 1.474(2)
C20 C21 1.532(2)
C20 H20 1.0000
C21 C22 1.524(2)
C21 H21A 0.9900
C21 H21B 0.9900
C22 C23 1.518(3)
C22 C24 1.532(3)
C22 H22 1.0000
C23 H23A 0.9800
C23 H23B 0.9800
C23 H23C 0.9800
C24 H24A 0.9800
C24 H24B 0.9800
C24 H24C 0.9800
C25 N1 1.471(2)
C25 C26 1.503(3)
C25 H25A 0.9900
C25 H25B 0.9900
C26 C27 1.317(3)
C26 H26 0.9500
C27 H27A 0.9500
C27 H27B 0.9500
C28 C29 1.387(3)
C28 C34 1.395(3)
C28 S1 1.7657(18)
C29 C30 1.390(3)
C29 H29 0.9500
C30 C31 1.398(3)
C30 H30 0.9500
C31 C33 1.393(3)
C31 C32 1.506(3)
C32 H32A 0.9800
C32 H32B 0.9800
C32 H32C 0.9800
C33 C34 1.384(3)
C33 H33 0.9500
C34 H34 0.9500
N1 S1 1.6339(14)
O3 S1 1.4385(13)
O4 S1 1.4352(14)
